data_1570716
loop_
_publ_author_name
'Riedel, Sophie'
'Gerwig, Maik'
'Gerlach, Daniela'
'Brendler, Erica'
'Gericke, Robert'
'Kroke, Edwin'
'Wagler, J\"org'

_publ_section_title
;
 The Hexacoordinate Si Complex SiCl4(4-Azidopyridine)2---Crystallographic
 Characterization of Two Conformers and Probing the Influence of
 SiCl4-Complexation on a Click Reaction with Phenylacetylene
;
_journal_issue 12
_journal_name_full Inorganics
_journal_page_first 473
_journal_paper_doi 10.3390/inorganics11120473
_journal_volume 11
_journal_year 2023
_chemical_formula_moiety 'C13 H10 N4'
_chemical_formula_sum 'C13 H10 N4'
_chemical_formula_weight 222.25
_space_group_crystal_system triclinic
_space_group_IT_number 2
_space_group_name_Hall '-P 1'
_space_group_name_H-M_alt 'P -1'
_atom_sites_solution_hydrogens geom
_atom_sites_solution_primary ShelXT
_audit_creation_method SHELXL-2018/3
_cell_angle_alpha 75.071(6)
_cell_angle_beta 79.636(6)
_cell_angle_gamma 89.686(6)
_cell_formula_units_Z 2
_cell_length_a 5.6770(4)
_cell_length_b 7.1648(5)
_cell_length_c 13.4102(11)
_cell_measurement_reflns_used 8155
_cell_measurement_temperature 180(2)
_cell_measurement_theta_max 28.52
_cell_measurement_theta_min 3.65
_cell_volume 517.96(7)
_computing_structure_refinement 'SHELXL-2018/3 (Sheldrick, 2018)'
_diffrn_ambient_temperature 180(2)
_diffrn_measured_fraction_theta_full 0.999
_diffrn_measured_fraction_theta_max 1.000
_diffrn_measurement_device_type 'Stoe IPDS 2'
_diffrn_measurement_method 'onmega scans'
_diffrn_radiation_type MoK\a
_diffrn_radiation_wavelength 0.71073
_diffrn_reflns_av_unetI/netI 0.0288
_diffrn_reflns_Laue_measured_fraction_full 0.999
_diffrn_reflns_Laue_measured_fraction_max 1.000
_diffrn_reflns_limit_h_max 7
_diffrn_reflns_limit_h_min -6
_diffrn_reflns_limit_k_max 8
_diffrn_reflns_limit_k_min -8
_diffrn_reflns_limit_l_max 16
_diffrn_reflns_limit_l_min -16
_diffrn_reflns_number 7244
_diffrn_reflns_point_group_measured_fraction_full 0.999
_diffrn_reflns_point_group_measured_fraction_max 1.000
_diffrn_reflns_theta_full 25.242
_diffrn_reflns_theta_max 25.989
_diffrn_reflns_theta_min 1.599
_exptl_absorpt_coefficient_mu 0.090
_exptl_absorpt_correction_type none
_exptl_crystal_colour colorless
_exptl_crystal_density_diffrn 1.425
_exptl_crystal_description needle
_exptl_crystal_F_000 232
_exptl_crystal_size_max 1.000
_exptl_crystal_size_mid 0.060
_exptl_crystal_size_min 0.040
_refine_diff_density_max 0.223
_refine_diff_density_min -0.215
_refine_diff_density_rms 0.052
_refine_ls_extinction_coef 0.14(2)
_refine_ls_extinction_expression Fc^*^=kFc[1+0.001xFc^2^\l^3^/sin(2\q)]^-1/4^
_refine_ls_extinction_method 'SHELXL-2018/3 (Sheldrick 2018)'
_refine_ls_goodness_of_fit_ref 1.052
_refine_ls_hydrogen_treatment constr
_refine_ls_matrix_type full
_refine_ls_number_parameters 156
_refine_ls_number_reflns 7244
_refine_ls_number_restraints 0
_refine_ls_restrained_S_all 1.052
_refine_ls_R_factor_all 0.0707
_refine_ls_R_factor_gt 0.0488
_refine_ls_shift/su_max 0.000
_refine_ls_shift/su_mean 0.000
_refine_ls_structure_factor_coef Fsqd
_refine_ls_weighting_details 'w=1/[\s^2^(Fo^2^)+(0.0780P)^2^+0.0403P] where P=(Fo^2^+2Fc^2^)/3'
_refine_ls_weighting_scheme calc
_refine_ls_wR_factor_gt 0.1226
_refine_ls_wR_factor_ref 0.1323
_reflns_Friedel_coverage 0.000
_reflns_number_gt 5459
_reflns_number_total 7244
_reflns_threshold_expression 'I > 2\s(I)'
_cod_data_source_file all-in-one.cif
_cod_data_source_block compound-1,4-3
_cod_database_code 1570716
_shelx_shelxl_version_number 2018/3
_shelx_space_group_comment
;
The symmetry employed for this shelxl refinement is uniquely defined
by the following loop, which should always be used as a source of
symmetry information in preference to the above space-group names.
They are only intended as comments.
;
_shelx_estimated_absorpt_t_min 0.915
_shelx_estimated_absorpt_t_max 0.996

loop_
_space_group_symop_operation_xyz
'x, y, z'
'-x, -y, -z'

loop_
_atom_site_label
_atom_site_type_symbol
_atom_site_fract_x
_atom_site_fract_y
_atom_site_fract_z
_atom_site_U_iso_or_equiv
_atom_site_adp_type
_atom_site_occupancy
_atom_site_site_symmetry_order
_atom_site_calc_flag
_atom_site_refinement_flags_posn
_atom_site_refinement_flags_adp
_atom_site_refinement_flags_occupancy
_atom_site_disorder_assembly
_atom_site_disorder_group
N1 N 0.3879(3) 0.8292(2) 0.41758(14) 0.0221(4) Uani 1 1 d . . . . .
N2 N 0.6047(3) 0.8086(3) 0.44748(14) 0.0269(5) Uani 1 1 d . . . . .
N3 N 0.5656(4) 0.7146(3) 0.54710(15) 0.0275(5) Uani 1 1 d . . . . .
N4 N 0.3483(4) 1.1243(3) 0.10634(15) 0.0299(5) Uani 1 1 d . . . . .
C1 C 0.3253(4) 0.6742(3) 0.58191(17) 0.0202(5) Uani 1 1 d . . . . .
C2 C 0.2105(4) 0.7475(3) 0.49933(17) 0.0219(4) Uani 1 1 d . . . . .
H2 H 0.043319 0.742155 0.499433 0.026 Uiso 1 1 calc R U . . .
C3 C 0.5424(4) 1.0279(3) 0.13069(18) 0.0287(5) Uani 1 1 d . . . . .
H3 H 0.672644 1.027316 0.075283 0.034 Uiso 1 1 calc R U . . .
C4 C 0.5641(4) 0.9291(3) 0.23201(17) 0.0248(5) Uani 1 1 d . . . . .
H4 H 0.705271 0.863388 0.245832 0.030 Uiso 1 1 calc R U . . .
C5 C 0.3736(4) 0.9297(3) 0.31199(16) 0.0211(5) Uani 1 1 d . . . . .
C6 C 0.1701(4) 1.0258(3) 0.29004(16) 0.0242(5) Uani 1 1 d . . . . .
H6 H 0.036732 1.026646 0.344048 0.029 Uiso 1 1 calc R U . . .
C7 C 0.1675(4) 1.1210(3) 0.18623(18) 0.0278(5) Uani 1 1 d . . . . .
H7 H 0.028376 1.188317 0.170744 0.033 Uiso 1 1 calc R U . . .
C8 C 0.2279(4) 0.5697(3) 0.69023(16) 0.0218(5) Uani 1 1 d . . . . .
C9 C 0.3611(4) 0.5646(3) 0.76904(17) 0.0244(5) Uani 1 1 d . . . . .
H9 H 0.514127 0.629711 0.751825 0.029 Uiso 1 1 calc R U . . .
C10 C 0.2712(4) 0.4654(3) 0.87193(17) 0.0277(5) Uani 1 1 d . . . . .
H10 H 0.363103 0.462182 0.924912 0.033 Uiso 1 1 calc R U . . .
C11 C 0.0479(4) 0.3707(3) 0.89802(17) 0.0282(5) Uani 1 1 d . . . . .
H11 H -0.013165 0.302407 0.968684 0.034 Uiso 1 1 calc R U . . .
C12 C -0.0859(4) 0.3760(3) 0.82084(18) 0.0267(5) Uani 1 1 d . . . . .
H12 H -0.239340 0.311407 0.838753 0.032 Uiso 1 1 calc R U . . .
C13 C 0.0024(4) 0.4749(3) 0.71743(17) 0.0247(5) Uani 1 1 d . . . . .
H13 H -0.090914 0.478149 0.664944 0.030 Uiso 1 1 calc R U . . .

loop_
_atom_site_aniso_label
_atom_site_aniso_U_11
_atom_site_aniso_U_22
_atom_site_aniso_U_33
_atom_site_aniso_U_23
_atom_site_aniso_U_13
_atom_site_aniso_U_12
N1 0.0214(10) 0.0243(9) 0.0204(9) -0.0051(7) -0.0047(7) 0.0019(7)
N2 0.0226(10) 0.0346(10) 0.0228(11) -0.0049(8) -0.0060(8) 0.0039(8)
N3 0.0260(11) 0.0316(10) 0.0238(10) -0.0048(8) -0.0056(8) 0.0018(8)
N4 0.0362(12) 0.0285(9) 0.0242(10) -0.0046(7) -0.0064(9) 0.0008(8)
C1 0.0199(11) 0.0203(9) 0.0209(10) -0.0062(8) -0.0036(8) 0.0029(8)
C2 0.0206(11) 0.0242(9) 0.0193(9) -0.0040(7) -0.0018(9) 0.0009(9)
C3 0.0343(14) 0.0280(11) 0.0215(11) -0.0057(9) -0.0002(9) -0.0011(10)
C4 0.0262(13) 0.0247(10) 0.0238(11) -0.0076(8) -0.0034(9) 0.0010(9)
C5 0.0252(12) 0.0183(9) 0.0199(11) -0.0045(8) -0.0050(8) -0.0011(8)
C6 0.0242(12) 0.0243(10) 0.0224(11) -0.0047(8) -0.0022(9) 0.0011(9)
C7 0.0312(13) 0.0252(10) 0.0276(12) -0.0059(9) -0.0087(10) 0.0053(9)
C8 0.0244(12) 0.0199(9) 0.0214(11) -0.0057(8) -0.0050(9) 0.0042(8)
C9 0.0259(12) 0.0239(10) 0.0238(12) -0.0057(8) -0.0069(9) 0.0020(9)
C10 0.0323(13) 0.0304(11) 0.0216(11) -0.0063(9) -0.0086(10) 0.0050(10)
C11 0.0357(14) 0.0251(10) 0.0205(11) -0.0031(8) -0.0014(10) 0.0031(9)
C12 0.0275(13) 0.0231(10) 0.0271(12) -0.0041(9) -0.0027(9) -0.0001(9)
C13 0.0247(12) 0.0266(10) 0.0248(12) -0.0075(9) -0.0089(9) 0.0022(9)

loop_
_atom_type_symbol
_atom_type_description
_atom_type_scat_dispersion_real
_atom_type_scat_dispersion_imag
_atom_type_scat_source
C C 0.0033 0.0016 'International Tables Vol C Tables 4.2.6.8 and 6.1.1.4'
H H 0.0000 0.0000 'International Tables Vol C Tables 4.2.6.8 and 6.1.1.4'
N N 0.0061 0.0033 'International Tables Vol C Tables 4.2.6.8 and 6.1.1.4'

loop_
_geom_angle_atom_site_label_1
_geom_angle_atom_site_label_2
_geom_angle_atom_site_label_3
_geom_angle
_geom_angle_site_symmetry_1
_geom_angle_site_symmetry_3
_geom_angle_publ_flag
C2 N1 N2 110.64(17) . . ?
C2 N1 C5 129.70(19) . . ?
N2 N1 C5 119.65(17) . . ?
N3 N2 N1 106.89(18) . . ?
N2 N3 C1 109.55(19) . . ?
C7 N4 C3 116.49(19) . . ?
N3 C1 C2 108.01(18) . . ?
N3 C1 C8 121.9(2) . . ?
C2 C1 C8 130.1(2) . . ?
N1 C2 C1 104.91(17) . . ?
N1 C2 H2 127.5 . . ?
C1 C2 H2 127.5 . . ?
N4 C3 C4 123.9(2) . . ?
N4 C3 H3 118.1 . . ?
C4 C3 H3 118.1 . . ?
C5 C4 C3 117.7(2) . . ?
C5 C4 H4 121.1 . . ?
C3 C4 H4 121.1 . . ?
C4 C5 C6 120.1(2) . . ?
C4 C5 N1 119.6(2) . . ?
C6 C5 N1 120.2(2) . . ?
C5 C6 C7 117.5(2) . . ?
C5 C6 H6 121.2 . . ?
C7 C6 H6 121.2 . . ?
N4 C7 C6 124.3(2) . . ?
N4 C7 H7 117.9 . . ?
C6 C7 H7 117.9 . . ?
C13 C8 C9 118.9(2) . . ?
C13 C8 C1 121.3(2) . . ?
C9 C8 C1 119.8(2) . . ?
C10 C9 C8 120.4(2) . . ?
C10 C9 H9 119.8 . . ?
C8 C9 H9 119.8 . . ?
C9 C10 C11 120.3(2) . . ?
C9 C10 H10 119.8 . . ?
C11 C10 H10 119.8 . . ?
C12 C11 C10 119.8(2) . . ?
C12 C11 H11 120.1 . . ?
C10 C11 H11 120.1 . . ?
C11 C12 C13 120.4(2) . . ?
C11 C12 H12 119.8 . . ?
C13 C12 H12 119.8 . . ?
C12 C13 C8 120.2(2) . . ?
C12 C13 H13 119.9 . . ?
C8 C13 H13 119.9 . . ?

loop_
_geom_bond_atom_site_label_1
_geom_bond_atom_site_label_2
_geom_bond_distance
_geom_bond_site_symmetry_2
_geom_bond_publ_flag
N1 C2 1.355(3) . ?
N1 N2 1.357(3) . ?
N1 C5 1.430(3) . ?
N2 N3 1.311(3) . ?
N3 C1 1.366(3) . ?
N4 C7 1.340(3) . ?
N4 C3 1.343(3) . ?
C1 C2 1.372(3) . ?
C1 C8 1.460(3) . ?
C2 H2 0.9500 . ?
C3 C4 1.388(3) . ?
C3 H3 0.9500 . ?
C4 C5 1.380(3) . ?
C4 H4 0.9500 . ?
C5 C6 1.381(3) . ?
C6 C7 1.386(3) . ?
C6 H6 0.9500 . ?
C7 H7 0.9500 . ?
C8 C13 1.395(3) . ?
C8 C9 1.399(3) . ?
C9 C10 1.384(3) . ?
C9 H9 0.9500 . ?
C10 C11 1.384(3) . ?
C10 H10 0.9500 . ?
C11 C12 1.383(3) . ?
C11 H11 0.9500 . ?
C12 C13 1.387(3) . ?
C12 H12 0.9500 . ?
C13 H13 0.9500 . ?

loop_
_geom_torsion_atom_site_label_1
_geom_torsion_atom_site_label_2
_geom_torsion_atom_site_label_3
_geom_torsion_atom_site_label_4
_geom_torsion
_geom_torsion_site_symmetry_1
_geom_torsion_site_symmetry_2
_geom_torsion_site_symmetry_3
_geom_torsion_site_symmetry_4
_geom_torsion_publ_flag
C2 N1 N2 N3 0.1(2) . . . . ?
C5 N1 N2 N3 179.13(18) . . . . ?
N1 N2 N3 C1 0.0(2) . . . . ?
N2 N3 C1 C2 -0.1(2) . . . . ?
N2 N3 C1 C8 179.86(19) . . . . ?
N2 N1 C2 C1 -0.1(3) . . . . ?
C5 N1 C2 C1 -179.06(18) . . . . ?
N3 C1 C2 N1 0.1(2) . . . . ?
C8 C1 C2 N1 -179.81(19) . . . . ?
C7 N4 C3 C4 -0.5(3) . . . . ?
N4 C3 C4 C5 0.4(3) . . . . ?
C3 C4 C5 C6 0.2(3) . . . . ?
C3 C4 C5 N1 179.80(18) . . . . ?
C2 N1 C5 C4 -152.3(2) . . . . ?
N2 N1 C5 C4 28.9(3) . . . . ?
C2 N1 C5 C6 27.4(3) . . . . ?
N2 N1 C5 C6 -151.5(2) . . . . ?
C4 C5 C6 C7 -0.6(3) . . . . ?
N1 C5 C6 C7 179.78(18) . . . . ?
C3 N4 C7 C6 0.0(3) . . . . ?
C5 C6 C7 N4 0.5(3) . . . . ?
N3 C1 C8 C13 -158.9(2) . . . . ?
C2 C1 C8 C13 21.0(4) . . . . ?
N3 C1 C8 C9 21.5(3) . . . . ?
C2 C1 C8 C9 -158.6(2) . . . . ?
C13 C8 C9 C10 0.7(3) . . . . ?
C1 C8 C9 C10 -179.71(19) . . . . ?
C8 C9 C10 C11 -0.3(3) . . . . ?
C9 C10 C11 C12 -0.2(3) . . . . ?
C10 C11 C12 C13 0.2(3) . . . . ?
C11 C12 C13 C8 0.2(3) . . . . ?
C9 C8 C13 C12 -0.7(3) . . . . ?
C1 C8 C13 C12 179.75(19) . . . . ?
